data_2228025
loop_
_publ_author_name
'Zhu, Li-Cai'

_publ_section_title
;
 Ethylenediammonium bis(3,4-dihydroxybenzoate) monohydrate
;
_journal_coeditor_code SU2221
_journal_issue 11
_journal_name_full 'Acta Crystallographica Section E'
_journal_page_first o2893
_journal_paper_doi 10.1107/S1600536810042182
_journal_volume 66
_journal_year 2010
_chemical_formula_iupac 'C2 H10 N2 2+, 2C7 H5 O4 -, H2 O'
_chemical_formula_moiety 'C2 H10 N2 2+, 2(C7 H5 O4 -), H2 O'
_chemical_formula_sum 'C16 H22 N2 O9'
_chemical_formula_weight 386.36
_chemical_name_systematic
;
Ethylenediammonium bis(3,4-dihydroxybenzoate) monohydrate
;
_space_group_IT_number 2
_symmetry_cell_setting triclinic
_symmetry_space_group_name_Hall '-P 1'
_symmetry_space_group_name_H-M 'P -1'
_atom_sites_solution_hydrogens geom
_atom_sites_solution_primary direct
_atom_sites_solution_secondary difmap
_audit_creation_method SHELXL-97
_cell_angle_alpha 75.8660(10)
_cell_angle_beta 81.387(2)
_cell_angle_gamma 83.5990(10)
_cell_formula_units_Z 2
_cell_length_a 6.8489(8)
_cell_length_b 10.7999(12)
_cell_length_c 12.0137(13)
_cell_measurement_reflns_used 1194
_cell_measurement_temperature 296(2)
_cell_measurement_theta_max 24.17
_cell_measurement_theta_min 2.92
_cell_volume 849.40(17)
_computing_cell_refinement 'SAINT (Bruker, 2007)'
_computing_data_collection 'APEX2 (Bruker, 2007)'
_computing_data_reduction 'SAINT (Bruker, 2007)'
_computing_molecular_graphics 'XP in SHELXTL (Sheldrick, 2008)'
_computing_publication_material 'SHELXL97 (Sheldrick, 2008)'
_computing_structure_refinement 'SHELXL97 (Sheldrick, 2008)'
_computing_structure_solution 'SHELXS97 (Sheldrick, 2008)'
_diffrn_ambient_temperature 296(2)
_diffrn_measured_fraction_theta_full 0.981
_diffrn_measured_fraction_theta_max 0.981
_diffrn_measurement_device_type 'Bruker APEXII area-detector'
_diffrn_measurement_method '\f and \w scan'
_diffrn_radiation_monochromator graphite
_diffrn_radiation_source 'fine-focus sealed tube'
_diffrn_radiation_type MoK\a
_diffrn_radiation_wavelength 0.71073
_diffrn_reflns_av_R_equivalents 0.0184
_diffrn_reflns_av_sigmaI/netI 0.0422
_diffrn_reflns_limit_h_max 8
_diffrn_reflns_limit_h_min -8
_diffrn_reflns_limit_k_max 12
_diffrn_reflns_limit_k_min -11
_diffrn_reflns_limit_l_max 14
_diffrn_reflns_limit_l_min -7
_diffrn_reflns_number 4432
_diffrn_reflns_theta_full 25.20
_diffrn_reflns_theta_max 25.20
_diffrn_reflns_theta_min 1.76
_exptl_absorpt_coefficient_mu 0.125
_exptl_absorpt_correction_T_max 0.969
_exptl_absorpt_correction_T_min 0.963
_exptl_absorpt_correction_type multi-scan
_exptl_absorpt_process_details '(SADABS; Sheldrick, 1996)'
_exptl_crystal_colour Colourless
_exptl_crystal_density_diffrn 1.511
_exptl_crystal_density_method 'not measured'
_exptl_crystal_description block
_exptl_crystal_F_000 408
_exptl_crystal_size_max 0.30
_exptl_crystal_size_mid 0.28
_exptl_crystal_size_min 0.25
_refine_diff_density_max 0.376
_refine_diff_density_min -0.217
_refine_ls_extinction_method none
_refine_ls_goodness_of_fit_ref 1.016
_refine_ls_hydrogen_treatment mixed
_refine_ls_matrix_type full
_refine_ls_number_parameters 256
_refine_ls_number_reflns 3011
_refine_ls_number_restraints 3
_refine_ls_restrained_S_all 1.016
_refine_ls_R_factor_all 0.0671
_refine_ls_R_factor_gt 0.0440
_refine_ls_shift/su_max 0.000
_refine_ls_shift/su_mean 0.000
_refine_ls_structure_factor_coef Fsqd
_refine_ls_weighting_details 'calc w=1/[\s^2^(Fo^2^)+(0.0467P)^2^+0.4204P] where P=(Fo^2^+2Fc^2^)/3'
_refine_ls_weighting_scheme calc
_refine_ls_wR_factor_gt 0.0984
_refine_ls_wR_factor_ref 0.1124
_reflns_number_gt 2215
_reflns_number_total 3011
_reflns_threshold_expression I>2\s(I)
_cod_data_source_file su2221.cif
_cod_data_source_block I
_cod_original_cell_volume 849.40(16)
_cod_database_code 2228025
_cod_database_fobs_code 2228025

loop_
_symmetry_equiv_pos_as_xyz
'x, y, z'
'-x, -y, -z'

loop_
_atom_site_type_symbol
_atom_site_label
_atom_site_fract_x
_atom_site_fract_y
_atom_site_fract_z
_atom_site_U_iso_or_equiv
_atom_site_adp_type
_atom_site_calc_flag
_atom_site_refinement_flags
_atom_site_occupancy
_atom_site_disorder_assembly
_atom_site_disorder_group
C C1 0.2895(3) 0.8335(2) 0.5353(2) 0.0292(6) Uani d . 1 . .
H H1 0.3031 0.7489 0.5769 0.035 Uiso calc R 1 . .
C C2 0.2487(3) 0.9308(2) 0.5934(2) 0.0301(6) Uani d . 1 . .
H H2 0.2322 0.9110 0.6738 0.036 Uiso calc R 1 . .
C C3 0.2320(3) 1.0577(2) 0.5330(2) 0.0262(5) Uani d . 1 . .
C C4 0.2557(3) 1.0857(2) 0.4127(2) 0.0261(5) Uani d . 1 . .
C C5 0.2916(3) 0.9881(2) 0.3553(2) 0.0268(5) Uani d . 1 . .
H H5 0.3037 1.0076 0.2748 0.032 Uiso calc R 1 . .
C C6 0.3103(3) 0.8606(2) 0.4157(2) 0.0258(5) Uani d . 1 . .
C C7 0.3510(3) 0.7571(2) 0.3514(2) 0.0280(5) Uani d . 1 . .
C C8 0.7469(3) 0.3983(2) 0.1577(2) 0.0295(6) Uani d . 1 . .
H H8 0.6571 0.3386 0.1610 0.035 Uiso calc R 1 . .
C C9 0.6777(3) 0.5199(2) 0.1690(2) 0.0297(6) Uani d . 1 . .
C C10 0.8130(3) 0.6106(2) 0.1619(2) 0.0269(5) Uani d . 1 . .
C C11 1.0130(3) 0.5753(2) 0.1497(2) 0.0291(6) Uani d . 1 . .
H H11 1.1030 0.6344 0.1481 0.035 Uiso calc R 1 . .
C C12 1.0809(3) 0.4523(2) 0.1397(2) 0.0286(5) Uani d . 1 . .
H H12 1.2163 0.4292 0.1318 0.034 Uiso calc R 1 . .
C C13 0.9487(3) 0.3636(2) 0.1413(2) 0.0258(5) Uani d . 1 . .
C C14 1.0255(3) 0.2336(2) 0.12291(19) 0.0247(5) Uani d . 1 . .
C C15 0.5818(4) 0.0203(2) 0.0254(2) 0.0299(6) Uani d . 1 . .
H H15A 0.5688 -0.0156 0.1082 0.036 Uiso calc R 1 . .
H H15B 0.7091 -0.0117 -0.0085 0.036 Uiso calc R 1 . .
C C16 0.0738(4) 0.4632(3) 0.5389(2) 0.0377(6) Uani d . 1 . .
H H16A 0.1091 0.5173 0.5853 0.045 Uiso calc R 1 . .
H H16B 0.0145 0.3896 0.5910 0.045 Uiso calc R 1 . .
N N1 0.2550(3) 0.41936(18) 0.46971(18) 0.0344(5) Uani d . 1 . .
H H1B 0.2249 0.3627 0.4335 0.052 Uiso calc R 1 . .
H H1C 0.3452 0.3830 0.5164 0.052 Uiso calc R 1 . .
H H1D 0.3036 0.4862 0.4178 0.052 Uiso calc R 1 . .
N N2 0.5721(3) 0.16219(18) 0.00223(18) 0.0323(5) Uani d . 1 . .
H H2B 0.5803 0.1949 -0.0737 0.048 Uiso calc R 1 . .
H H2C 0.6723 0.1857 0.0298 0.048 Uiso calc R 1 . .
H H2D 0.4579 0.1910 0.0367 0.048 Uiso calc R 1 . .
O O1 0.1944(3) 1.15782(15) 0.58542(14) 0.0342(4) Uani d . 1 . .
H H1A 0.1575 1.1311 0.6545 0.051 Uiso calc R 1 . .
O O2 0.2417(3) 1.21302(14) 0.35551(14) 0.0358(4) Uani d . 1 . .
H H2A 0.2385 1.2187 0.2865 0.054 Uiso calc R 1 . .
O O3 0.3090(2) 0.77974(16) 0.24853(15) 0.0343(4) Uani d . 1 . .
O O4 0.4239(3) 0.64879(15) 0.40190(15) 0.0359(4) Uani d . 1 . .
O O5 0.4788(3) 0.55228(19) 0.1832(2) 0.0518(6) Uani d . 1 . .
H H5A 0.4567 0.6128 0.2145 0.078 Uiso calc R 1 . .
O O6 0.7346(2) 0.73121(15) 0.16717(17) 0.0385(5) Uani d . 1 . .
H H6 0.8245 0.7775 0.1614 0.058 Uiso calc R 1 . .
O O7 1.2060(2) 0.19869(15) 0.13369(14) 0.0319(4) Uani d . 1 . .
O O8 0.9088(2) 0.16349(15) 0.09982(15) 0.0344(4) Uani d . 1 . .
O O1W -0.0308(3) 0.90641(16) 0.18631(16) 0.0340(4) Uani d D 1 . .
H H1W 0.084(4) 0.885(3) 0.208(2) 0.051 Uiso d D 1 . .
H H2W -0.040(4) 0.990(2) 0.159(2) 0.051 Uiso d D 1 . .

loop_
_atom_site_aniso_label
_atom_site_aniso_U_11
_atom_site_aniso_U_22
_atom_site_aniso_U_33
_atom_site_aniso_U_12
_atom_site_aniso_U_13
_atom_site_aniso_U_23
C1 0.0341(14) 0.0220(12) 0.0300(14) -0.0018(10) -0.0076(11) -0.0010(10)
C2 0.0336(14) 0.0305(14) 0.0256(13) -0.0035(10) -0.0042(11) -0.0043(11)
C3 0.0246(12) 0.0263(13) 0.0301(14) -0.0003(10) -0.0049(10) -0.0109(11)
C4 0.0278(13) 0.0202(12) 0.0304(14) -0.0019(9) -0.0088(10) -0.0031(10)
C5 0.0301(13) 0.0284(13) 0.0229(13) -0.0034(10) -0.0069(10) -0.0055(10)
C6 0.0233(12) 0.0222(12) 0.0319(14) -0.0018(9) -0.0053(10) -0.0050(10)
C7 0.0216(12) 0.0260(13) 0.0369(15) -0.0029(10) -0.0032(11) -0.0079(11)
C8 0.0287(13) 0.0263(13) 0.0367(15) -0.0064(10) -0.0054(11) -0.0107(11)
C9 0.0228(12) 0.0336(14) 0.0361(15) -0.0005(10) -0.0051(11) -0.0146(11)
C10 0.0319(13) 0.0220(12) 0.0286(13) -0.0009(10) -0.0073(10) -0.0080(10)
C11 0.0310(13) 0.0260(13) 0.0319(14) -0.0080(10) -0.0073(11) -0.0055(11)
C12 0.0259(13) 0.0261(13) 0.0334(14) 0.0002(10) -0.0084(11) -0.0041(11)
C13 0.0271(12) 0.0258(12) 0.0250(13) -0.0001(10) -0.0062(10) -0.0057(10)
C14 0.0304(13) 0.0235(12) 0.0191(12) -0.0016(10) -0.0052(10) -0.0016(10)
C15 0.0289(13) 0.0294(13) 0.0317(14) 0.0011(10) -0.0066(10) -0.0071(11)
C16 0.0424(15) 0.0335(14) 0.0356(15) 0.0022(12) -0.0085(12) -0.0051(12)
N1 0.0377(12) 0.0235(11) 0.0413(13) -0.0021(9) -0.0100(10) -0.0031(9)
N2 0.0302(11) 0.0325(12) 0.0365(12) -0.0019(9) -0.0078(9) -0.0105(10)
O1 0.0466(11) 0.0267(9) 0.0298(10) -0.0037(8) -0.0008(8) -0.0098(7)
O2 0.0575(12) 0.0204(9) 0.0296(10) -0.0020(8) -0.0139(9) -0.0018(7)
O3 0.0369(10) 0.0352(10) 0.0339(10) 0.0056(8) -0.0091(8) -0.0151(8)
O4 0.0416(10) 0.0203(9) 0.0457(11) 0.0010(7) -0.0107(9) -0.0057(8)
O5 0.0277(10) 0.0471(13) 0.0925(17) -0.0009(8) -0.0053(10) -0.0408(11)
O6 0.0314(10) 0.0264(9) 0.0618(13) -0.0010(7) -0.0062(9) -0.0183(9)
O7 0.0299(9) 0.0305(9) 0.0351(10) 0.0051(7) -0.0080(8) -0.0082(8)
O8 0.0386(10) 0.0249(9) 0.0445(11) -0.0009(7) -0.0168(8) -0.0112(8)
O1W 0.0348(10) 0.0251(9) 0.0438(11) -0.0016(8) -0.0115(8) -0.0074(8)

loop_
_atom_type_symbol
_atom_type_description
_atom_type_scat_dispersion_real
_atom_type_scat_dispersion_imag
_atom_type_scat_source
C C 0.0033 0.0016 'International Tables Vol C Tables 4.2.6.8 and 6.1.1.4'
H H 0.0000 0.0000 'International Tables Vol C Tables 4.2.6.8 and 6.1.1.4'
N N 0.0061 0.0033 'International Tables Vol C Tables 4.2.6.8 and 6.1.1.4'
O O 0.0106 0.0060 'International Tables Vol C Tables 4.2.6.8 and 6.1.1.4'

loop_
_geom_angle_atom_site_label_1
_geom_angle_atom_site_label_2
_geom_angle_atom_site_label_3
_geom_angle_site_symmetry_1
_geom_angle_site_symmetry_3
_geom_angle
_geom_angle_publ_flag
C2 C1 C6 . . 120.6(2) ?
C2 C1 H1 . . 119.7 ?
C6 C1 H1 . . 119.7 ?
C1 C2 C3 . . 120.7(2) ?
C1 C2 H2 . . 119.7 ?
C3 C2 H2 . . 119.7 ?
O1 C3 C2 . . 123.4(2) ?
O1 C3 C4 . . 117.6(2) ?
C2 C3 C4 . . 119.0(2) ?
C5 C4 O2 . . 122.5(2) ?
C5 C4 C3 . . 120.1(2) ?
O2 C4 C3 . . 117.4(2) ?
C4 C5 C6 . . 121.0(2) ?
C4 C5 H5 . . 119.5 ?
C6 C5 H5 . . 119.5 ?
C1 C6 C5 . . 118.6(2) ?
C1 C6 C7 . . 121.5(2) ?
C5 C6 C7 . . 119.9(2) ?
O4 C7 O3 . . 122.3(2) ?
O4 C7 C6 . . 118.7(2) ?
O3 C7 C6 . . 119.1(2) ?
C9 C8 C13 . . 121.0(2) ?
C9 C8 H8 . . 119.5 ?
C13 C8 H8 . . 119.5 ?
O5 C9 C8 . . 119.9(2) ?
O5 C9 C10 . . 120.6(2) ?
C8 C9 C10 . . 119.5(2) ?
O6 C10 C11 . . 123.9(2) ?
O6 C10 C9 . . 116.5(2) ?
C11 C10 C9 . . 119.6(2) ?
C10 C11 C12 . . 120.3(2) ?
C10 C11 H11 . . 119.8 ?
C12 C11 H11 . . 119.8 ?
C13 C12 C11 . . 120.5(2) ?
C13 C12 H12 . . 119.8 ?
C11 C12 H12 . . 119.8 ?
C12 C13 C8 . . 119.0(2) ?
C12 C13 C14 . . 119.6(2) ?
C8 C13 C14 . . 121.4(2) ?
O8 C14 O7 . . 123.1(2) ?
O8 C14 C13 . . 119.3(2) ?
O7 C14 C13 . . 117.6(2) ?
N2 C15 C15 . 2_655 109.9(2) ?
N2 C15 H15A . . 109.7 ?
C15 C15 H15A 2_655 . 109.7 ?
N2 C15 H15B . . 109.7 ?
C15 C15 H15B 2_655 . 109.7 ?
H15A C15 H15B . . 108.2 ?
N1 C16 C16 . 2_566 110.7(3) ?
N1 C16 H16A . . 109.5 ?
C16 C16 H16A 2_566 . 109.5 ?
N1 C16 H16B . . 109.5 ?
C16 C16 H16B 2_566 . 109.5 ?
H16A C16 H16B . . 108.1 ?
C16 N1 H1B . . 109.5 ?
C16 N1 H1C . . 109.5 ?
H1B N1 H1C . . 109.5 ?
C16 N1 H1D . . 109.5 ?
H1B N1 H1D . . 109.5 ?
H1C N1 H1D . . 109.5 ?
C15 N2 H2B . . 109.5 ?
C15 N2 H2C . . 109.5 ?
H2B N2 H2C . . 109.5 ?
C15 N2 H2D . . 109.5 ?
H2B N2 H2D . . 109.5 ?
H2C N2 H2D . . 109.5 ?
C3 O1 H1A . . 109.5 ?
C4 O2 H2A . . 109.5 ?
C9 O5 H5A . . 109.5 ?
C10 O6 H6 . . 109.5 ?
H1W O1W H2W . . 108(2) ?

loop_
_geom_bond_atom_site_label_1
_geom_bond_atom_site_label_2
_geom_bond_site_symmetry_2
_geom_bond_distance
_geom_bond_publ_flag
C1 C2 . 1.379(3) ?
C1 C6 . 1.383(3) ?
C1 H1 . 0.9300 ?
C2 C3 . 1.386(3) ?
C2 H2 . 0.9300 ?
C3 O1 . 1.362(3) ?
C3 C4 . 1.391(3) ?
C4 C5 . 1.376(3) ?
C4 O2 . 1.379(3) ?
C5 C6 . 1.393(3) ?
C5 H5 . 0.9300 ?
C6 C7 . 1.487(3) ?
C7 O4 . 1.265(3) ?
C7 O3 . 1.270(3) ?
C8 C9 . 1.377(3) ?
C8 C13 . 1.389(3) ?
C8 H8 . 0.9300 ?
C9 O5 . 1.364(3) ?
C9 C10 . 1.401(3) ?
C10 O6 . 1.365(3) ?
C10 C11 . 1.376(3) ?
C11 C12 . 1.385(3) ?
C11 H11 . 0.9300 ?
C12 C13 . 1.384(3) ?
C12 H12 . 0.9300 ?
C13 C14 . 1.500(3) ?
C14 O8 . 1.262(3) ?
C14 O7 . 1.268(3) ?
C15 N2 . 1.485(3) ?
C15 C15 2_655 1.506(5) ?
C15 H15A . 0.9700 ?
C15 H15B . 0.9700 ?
C16 N1 . 1.486(3) ?
C16 C16 2_566 1.507(5) ?
C16 H16A . 0.9700 ?
C16 H16B . 0.9700 ?
N1 H1B . 0.8900 ?
N1 H1C . 0.8900 ?
N1 H1D . 0.8900 ?
N2 H2B . 0.8900 ?
N2 H2C . 0.8900 ?
N2 H2D . 0.8900 ?
O1 H1A . 0.8200 ?
O2 H2A . 0.8200 ?
O5 H5A . 0.8200 ?
O6 H6 . 0.8200 ?
O1W H1W . 0.85(2) ?
O1W H2W . 0.88(2) ?

loop_
_geom_hbond_atom_site_label_D
_geom_hbond_atom_site_label_H
_geom_hbond_atom_site_label_A
_geom_hbond_site_symmetry_A
_geom_hbond_distance_DH
_geom_hbond_distance_HA
_geom_hbond_distance_DA
_geom_hbond_angle_DHA
N1 H1B O2 1_545 0.89 2.04 2.904(3) 162.8
N1 H1C O4 2_666 0.89 1.94 2.803(3) 163.1
N1 H1D O4 . 0.89 1.98 2.741(3) 142.9
N2 H2B O3 2_665 0.89 2.09 2.931(3) 158.2
N2 H2B O6 2_665 0.89 2.54 3.079(3) 119.6
N2 H2C O8 . 0.89 1.90 2.742(2) 156.9
N2 H2D O7 1_455 0.89 1.94 2.799(3) 162.5
O1 H1A O1W 2_576 0.82 1.94 2.753(3) 169.2
O2 H2A O7 1_465 0.82 1.95 2.755(2) 168.2
O5 H5A O3 . 0.82 2.07 2.834(2) 155.8
O5 H5A O4 . 0.82 2.35 3.014(3) 138.5
O6 H6 O1W 1_655 0.82 1.90 2.686(2) 160.3
O1W H1W O3 . 0.85(2) 1.86(2) 2.676(2) 159(3)
O1W H2W O8 1_465 0.88(2) 1.85(2) 2.725(2) 173(3)
